data_7248731
loop_
_publ_author_name
'Do, Hai Nhat'
'Chen, Yu-Ta'
'Chien, Su-Ying'
'Chen, You-Ying'
'Zhang, Mingzi M.'
'Tsou, Lun Kelvin'
'Chen, Jih-Jung'
'Wen, Zhi-Hong'
'Lo, Yi-Hao'
'Zheng, Li-Guo'
'Sung, Ping-Jyun'

_publ_section_title
;
 Chlorine-containing polyacetoxybriarane diterpenoids from the octocoral
 Junceella fragilis
;
_journal_issue 24
_journal_name_full 'RSC Advances'
_journal_page_first 17195
_journal_page_last 17201
_journal_paper_doi 10.1039/D4RA03062A
_journal_volume 14
_journal_year 2024
_chemical_absolute_configuration ad
_chemical_formula_sum 'C28 H35 Cl O12'
_chemical_formula_weight 599.01
_chemical_name_systematic 'Frajunolide I'
_space_group_crystal_system hexagonal
_space_group_IT_number 169
_space_group_name_Hall 'P 61'
_space_group_name_H-M_alt 'P 61'
_atom_sites_solution_hydrogens geom
_audit_creation_method SHELXL-2019/1
_audit_update_record
;
2024-05-20 deposited with the CCDC.	2024-05-21 downloaded from the CCDC.
;
_cell_angle_alpha 90
_cell_angle_beta 90
_cell_angle_gamma 120
_cell_formula_units_Z 6
_cell_length_a 22.8317(3)
_cell_length_b 22.8317(3)
_cell_length_c 10.2937(2)
_cell_measurement_reflns_used 9919
_cell_measurement_temperature 200(2)
_cell_measurement_theta_max 72.91
_cell_measurement_theta_min 2.23
_cell_volume 4647.06(12)
_computing_cell_refinement 'SAINT V8.40B (Bruker AXS LLC, 2019)'
_computing_data_collection 'Bruker Instrument Service vV6.2.16'
_computing_data_reduction 'SAINT V8.40B (Bruker AXS LLC, 2019)'
_computing_molecular_graphics 'Bruker APEX4'
_computing_publication_material 'Bruker APEX4'
_computing_structure_refinement 'SHELXL-2019/1 (Sheldrick, 2019)'
_computing_structure_solution 'SHELXT (Sheldrick 2015)'
_diffrn_ambient_temperature 200(2)
_diffrn_measured_fraction_theta_full 0.999
_diffrn_measured_fraction_theta_max 0.999
_diffrn_measurement_device_type 'Bruker D8 VENTURE'
_diffrn_measurement_method '\f and \w scans'
_diffrn_radiation_type CuK\a
_diffrn_radiation_wavelength 1.54178
_diffrn_reflns_av_R_equivalents 0.0562
_diffrn_reflns_av_unetI/netI 0.0320
_diffrn_reflns_Laue_measured_fraction_full 0.999
_diffrn_reflns_Laue_measured_fraction_max 0.999
_diffrn_reflns_limit_h_max 27
_diffrn_reflns_limit_h_min -28
_diffrn_reflns_limit_k_max 27
_diffrn_reflns_limit_k_min -28
_diffrn_reflns_limit_l_max 11
_diffrn_reflns_limit_l_min -12
_diffrn_reflns_number 47636
_diffrn_reflns_point_group_measured_fraction_full 0.995
_diffrn_reflns_point_group_measured_fraction_max 0.982
_diffrn_reflns_theta_full 67.679
_diffrn_reflns_theta_max 74.402
_diffrn_reflns_theta_min 3.872
_exptl_absorpt_coefficient_mu 1.605
_exptl_absorpt_correction_T_max 0.9819
_exptl_absorpt_correction_T_min 0.8637
_exptl_absorpt_correction_type multi-scan
_exptl_absorpt_process_details
; 
Krause, L., Herbst-Irmer, R., Sheldrick, G. M., Stalke, D. (2015). 
"Comparison of silver and molybdenum microfocus X-ray sources for 
single-crystal structure determination" 
J. Appl. Cryst. 48, 3-10. 
doi:10.1107/S1600576714022985 
;
_exptl_crystal_colour colourless
_exptl_crystal_density_diffrn 1.284
_exptl_crystal_description prism
_exptl_crystal_F_000 1896
_exptl_crystal_size_max 0.191
_exptl_crystal_size_mid 0.102
_exptl_crystal_size_min 0.049
_refine_diff_density_max 0.199
_refine_diff_density_min -0.224
_refine_diff_density_rms 0.035
_refine_ls_abs_structure_details
; 
 Flack x determined using 2491 quotients [(I+)-(I-)]/[(I+)+(I-)] 
 (Parsons, Flack and Wagner, Acta Cryst. B69 (2013) 249-259). 
;
_refine_ls_abs_structure_Flack -0.002(13)
_refine_ls_extinction_method none
_refine_ls_goodness_of_fit_ref 1.022
_refine_ls_hydrogen_treatment constr
_refine_ls_matrix_type full
_refine_ls_number_parameters 377
_refine_ls_number_reflns 6221
_refine_ls_number_restraints 1
_refine_ls_restrained_S_all 1.022
_refine_ls_R_factor_all 0.0393
_refine_ls_R_factor_gt 0.0358
_refine_ls_shift/su_max 0.001
_refine_ls_shift/su_mean 0.000
_refine_ls_structure_factor_coef Fsqd
_refine_ls_weighting_details 'w=1/[\s^2^(Fo^2^)+(0.0660P)^2^+0.4273P] where P=(Fo^2^+2Fc^2^)/3'
_refine_ls_weighting_scheme calc
_refine_ls_wR_factor_gt 0.0960
_refine_ls_wR_factor_ref 0.0989
_reflns_Friedel_coverage 0.857
_reflns_Friedel_fraction_full 0.992
_reflns_Friedel_fraction_max 0.962
_reflns_number_gt 5789
_reflns_number_total 6221
_reflns_threshold_expression 'I > 2\s(I)'
_cod_data_source_file d4ra03062a2.cif
_cod_data_source_block ic22479_sq
_cod_original_cell_volume 4647.06(15)
_cod_database_code 7248731
_shelx_shelxl_version_number 2019/1
_shelx_space_group_comment
; 
The symmetry employed for this shelxl refinement is uniquely defined 
by the following loop, which should always be used as a source of 
symmetry information in preference to the above space-group names. 
They are only intended as comments. 
;
_shelx_estimated_absorpt_t_min 0.749
_shelx_estimated_absorpt_t_max 0.926

loop_
_space_group_symop_operation_xyz
'x, y, z'
'-y, x-y, z+1/3'
'-x+y, -x, z+2/3'
'-x, -y, z+1/2'
'y, -x+y, z+5/6'
'x-y, x, z+1/6'

loop_
_atom_site_label
_atom_site_type_symbol
_atom_site_fract_x
_atom_site_fract_y
_atom_site_fract_z
_atom_site_U_iso_or_equiv
_atom_site_adp_type
_atom_site_occupancy
_atom_site_site_symmetry_order
_atom_site_calc_flag
_atom_site_refinement_flags_posn
_atom_site_refinement_flags_adp
_atom_site_refinement_flags_occupancy
_atom_site_disorder_assembly
_atom_site_disorder_group
Cl1 Cl 0.83784(4) 0.67622(4) 0.03974(7) 0.04572(18) Uani 1 1 d . . . . .
O1 O 0.81988(10) 0.72004(9) 0.65271(19) 0.0355(4) Uani 1 1 d . . . . .
O2 O 0.76949(17) 0.76086(16) 0.5234(3) 0.0767(9) Uani 1 1 d . . . . .
O3 O 0.85508(12) 0.55639(11) 0.05363(19) 0.0432(5) Uani 1 1 d . . . . .
O4 O 0.76265(9) 0.57208(10) 0.26345(17) 0.0307(4) Uani 1 1 d . . . . .
H4 H 0.745196 0.564304 0.189083 0.046 Uiso 1 1 calc R U . . .
O5 O 0.90041(9) 0.60404(9) 0.43973(17) 0.0306(4) Uani 1 1 d . . . . .
O6 O 0.94225(12) 0.53359(13) 0.4238(3) 0.0584(6) Uani 1 1 d . . . . .
O7 O 0.74970(11) 0.42368(10) 0.5296(2) 0.0447(5) Uani 1 1 d . . . . .
O8 O 0.64470(9) 0.50247(10) 0.83712(18) 0.0341(4) Uani 1 1 d . . . . .
O9 O 0.69804(13) 0.54113(15) 1.0248(2) 0.0602(7) Uani 1 1 d . . . . .
O10 O 0.68282(8) 0.58687(9) 0.63930(17) 0.0298(4) Uani 1 1 d . . . . .
O11 O 0.66815(12) 0.64448(12) 0.8025(3) 0.0544(6) Uani 1 1 d . . . . .
O12 O 0.78283(16) 0.45482(14) -0.0225(2) 0.0604(6) Uani 1 1 d . . . . .
C1 C 0.79914(11) 0.60622(12) 0.6199(2) 0.0250(5) Uani 1 1 d . . . . .
C2 C 0.81220(12) 0.67224(12) 0.5506(2) 0.0288(5) Uani 1 1 d . . . . .
H2 H 0.771895 0.662209 0.496367 0.035 Uiso 1 1 calc R U . . .
C3 C 0.87406(13) 0.70469(13) 0.4670(3) 0.0323(5) Uani 1 1 d . . . . .
H3 H 0.917609 0.723500 0.505440 0.039 Uiso 1 1 calc R U . . .
C4 C 0.86815(14) 0.70720(13) 0.3398(3) 0.0338(5) Uani 1 1 d . . . . .
H4A H 0.827220 0.702356 0.306055 0.041 Uiso 1 1 calc R U . . .
C5 C 0.92159(14) 0.71711(14) 0.2473(3) 0.0385(6) Uani 1 1 d . . . . .
C6 C 0.89893(14) 0.66719(15) 0.1382(3) 0.0381(6) Uani 1 1 d . . . . .
H6 H 0.939450 0.681008 0.081872 0.046 Uiso 1 1 calc R U . . .
C7 C 0.87274(14) 0.59303(14) 0.1756(2) 0.0331(5) Uani 1 1 d . . . . .
H7 H 0.912022 0.590529 0.212141 0.040 Uiso 1 1 calc R U . . .
C8 C 0.81105(12) 0.55100(13) 0.2688(2) 0.0285(5) Uani 1 1 d . . . . .
C9 C 0.83177(12) 0.55010(12) 0.4146(2) 0.0257(5) Uani 1 1 d . . . . .
H9 H 0.832722 0.507046 0.425139 0.031 Uiso 1 1 calc R U . . .
C10 C 0.77997(12) 0.54711(12) 0.5185(2) 0.0254(5) Uani 1 1 d . . . . .
H10 H 0.740806 0.543304 0.467987 0.031 Uiso 1 1 calc R U . . .
C11 C 0.75208(14) 0.48025(13) 0.5952(3) 0.0321(5) Uani 1 1 d . . . . .
C12 C 0.68917(14) 0.46236(13) 0.6721(3) 0.0355(6) Uani 1 1 d . . . . .
H12A H 0.672110 0.417929 0.714917 0.043 Uiso 1 1 calc R U . . .
H12B H 0.653376 0.459725 0.613980 0.043 Uiso 1 1 calc R U . . .
C13 C 0.70751(12) 0.51691(13) 0.7727(2) 0.0299(5) Uani 1 1 d . . . . .
H13 H 0.739827 0.516122 0.837262 0.036 Uiso 1 1 calc R U . . .
C14 C 0.73754(11) 0.58674(12) 0.7114(2) 0.0259(5) Uani 1 1 d . . . . .
H14 H 0.752069 0.621151 0.782381 0.031 Uiso 1 1 calc R U . . .
C15 C 0.85829(12) 0.61904(14) 0.7094(3) 0.0320(5) Uani 1 1 d . . . . .
H15A H 0.899698 0.635843 0.657838 0.048 Uiso 1 1 calc R U . . .
H15B H 0.848313 0.576719 0.752332 0.048 Uiso 1 1 calc R U . . .
H15C H 0.864567 0.652731 0.775213 0.048 Uiso 1 1 calc R U . . .
C16 C 0.98641(19) 0.7627(2) 0.2586(4) 0.0622(10) Uani 1 1 d . . . . .
H16A H 1.001738 0.792497 0.331060 0.075 Uiso 1 1 calc R U . . .
H16B H 1.017659 0.765745 0.194354 0.075 Uiso 1 1 calc R U . . .
C17 C 0.78291(14) 0.47919(14) 0.2088(3) 0.0361(6) Uani 1 1 d . . . . .
H17 H 0.808602 0.459023 0.249299 0.043 Uiso 1 1 calc R U . . .
C18 C 0.70810(17) 0.42855(16) 0.2276(3) 0.0479(7) Uani 1 1 d . . . . .
H18A H 0.681039 0.446351 0.188474 0.072 Uiso 1 1 calc R U . . .
H18B H 0.698030 0.421025 0.320676 0.072 Uiso 1 1 calc R U . . .
H18C H 0.697063 0.385669 0.185828 0.072 Uiso 1 1 calc R U . . .
C19 C 0.80389(17) 0.49235(16) 0.0681(3) 0.0434(7) Uani 1 1 d . . . . .
C20 C 0.79493(17) 0.45319(17) 0.6380(3) 0.0455(7) Uani 1 1 d . . . . .
H20A H 0.843995 0.480191 0.619700 0.055 Uiso 1 1 calc R U . . .
H20B H 0.783026 0.427406 0.720463 0.055 Uiso 1 1 calc R U . . .
C21 C 0.79836(17) 0.76364(16) 0.6217(4) 0.0491(8) Uani 1 1 d . . . . .
C22 C 0.8173(3) 0.8157(2) 0.7267(5) 0.0738(12) Uani 1 1 d . . . . .
H22A H 0.862753 0.853745 0.709889 0.111 Uiso 1 1 calc R U . . .
H22B H 0.816694 0.795414 0.810943 0.111 Uiso 1 1 calc R U . . .
H22C H 0.784804 0.831839 0.727726 0.111 Uiso 1 1 calc R U . . .
C23 C 0.95031(14) 0.58882(16) 0.4421(3) 0.0366(6) Uani 1 1 d . . . . .
C24 C 1.01722(15) 0.65142(19) 0.4651(3) 0.0490(7) Uani 1 1 d . . . . .
H24A H 1.049411 0.638808 0.499516 0.074 Uiso 1 1 calc R U . . .
H24B H 1.011556 0.680504 0.527832 0.074 Uiso 1 1 calc R U . . .
H24C H 1.034399 0.675853 0.383008 0.074 Uiso 1 1 calc R U . . .
C25 C 0.64818(14) 0.52053(14) 0.9608(3) 0.0371(6) Uani 1 1 d . . . . .
C26 C 0.58264(17) 0.51290(19) 1.0077(4) 0.0555(9) Uani 1 1 d . . . . .
H26A H 0.568563 0.485550 1.087106 0.083 Uiso 1 1 calc R U . . .
H26B H 0.547951 0.490523 0.940635 0.083 Uiso 1 1 calc R U . . .
H26C H 0.588502 0.557640 1.026125 0.083 Uiso 1 1 calc R U . . .
C27 C 0.64809(13) 0.61151(14) 0.7050(3) 0.0368(6) Uani 1 1 d . . . . .
C28 C 0.58088(16) 0.58890(19) 0.6434(4) 0.0505(8) Uani 1 1 d . . . . .
H28A H 0.549824 0.541466 0.665727 0.076 Uiso 1 1 calc R U . . .
H28B H 0.586209 0.593474 0.548854 0.076 Uiso 1 1 calc R U . . .
H28C H 0.562515 0.616903 0.675252 0.076 Uiso 1 1 calc R U . . .

loop_
_atom_site_aniso_label
_atom_site_aniso_U_11
_atom_site_aniso_U_22
_atom_site_aniso_U_33
_atom_site_aniso_U_23
_atom_site_aniso_U_13
_atom_site_aniso_U_12
Cl1 0.0579(4) 0.0575(4) 0.0305(3) 0.0075(3) 0.0029(3) 0.0354(4)
O1 0.0387(10) 0.0326(9) 0.0361(9) -0.0068(8) 0.0018(8) 0.0184(8)
O2 0.099(2) 0.082(2) 0.086(2) -0.0119(16) -0.0238(18) 0.0727(19)
O3 0.0578(12) 0.0526(12) 0.0258(10) -0.0010(8) 0.0064(8) 0.0327(10)
O4 0.0322(9) 0.0434(10) 0.0219(8) -0.0010(7) -0.0018(7) 0.0230(8)
O5 0.0255(8) 0.0373(9) 0.0302(9) -0.0020(7) 0.0002(7) 0.0166(7)
O6 0.0441(12) 0.0569(14) 0.0867(19) 0.0086(13) 0.0071(12) 0.0345(11)
O7 0.0595(13) 0.0321(9) 0.0449(12) 0.0016(8) 0.0190(10) 0.0246(9)
O8 0.0283(8) 0.0420(10) 0.0277(9) -0.0031(7) 0.0055(7) 0.0143(8)
O9 0.0540(14) 0.0968(19) 0.0278(11) -0.0108(11) -0.0052(10) 0.0363(14)
O10 0.0263(8) 0.0369(9) 0.0290(9) -0.0020(7) -0.0033(7) 0.0179(7)
O11 0.0502(12) 0.0559(13) 0.0665(15) -0.0209(12) -0.0001(11) 0.0337(11)
O12 0.0918(19) 0.0626(15) 0.0342(12) -0.0166(11) -0.0075(12) 0.0441(15)
C1 0.0248(11) 0.0307(11) 0.0202(11) -0.0015(9) -0.0008(8) 0.0143(9)
C2 0.0304(12) 0.0308(12) 0.0260(12) -0.0028(9) -0.0019(10) 0.0160(10)
C3 0.0312(12) 0.0294(12) 0.0320(13) -0.0008(10) 0.0005(10) 0.0119(10)
C4 0.0368(13) 0.0311(12) 0.0336(14) 0.0010(10) 0.0024(10) 0.0170(11)
C5 0.0383(14) 0.0383(14) 0.0336(14) 0.0081(11) 0.0065(11) 0.0152(12)
C6 0.0371(14) 0.0476(16) 0.0299(13) 0.0065(11) 0.0095(11) 0.0215(12)
C7 0.0376(13) 0.0436(14) 0.0231(12) 0.0025(10) 0.0060(10) 0.0239(12)
C8 0.0306(12) 0.0343(12) 0.0237(12) 0.0011(9) 0.0016(9) 0.0186(10)
C9 0.0261(11) 0.0301(11) 0.0214(11) -0.0009(9) 0.0023(9) 0.0145(9)
C10 0.0283(11) 0.0311(11) 0.0190(11) -0.0008(8) 0.0014(8) 0.0164(9)
C11 0.0405(14) 0.0292(12) 0.0275(12) 0.0018(10) 0.0099(10) 0.0181(11)
C12 0.0400(14) 0.0304(12) 0.0333(14) 0.0020(10) 0.0110(11) 0.0157(11)
C13 0.0275(12) 0.0392(13) 0.0225(11) 0.0021(10) 0.0052(9) 0.0164(10)
C14 0.0251(11) 0.0339(12) 0.0208(11) -0.0038(9) -0.0023(9) 0.0163(9)
C15 0.0278(12) 0.0444(14) 0.0249(11) -0.0015(10) -0.0012(9) 0.0188(11)
C16 0.0482(19) 0.065(2) 0.050(2) -0.0042(17) 0.0087(15) 0.0111(17)
C17 0.0447(15) 0.0401(14) 0.0272(13) -0.0063(11) -0.0043(11) 0.0240(12)
C18 0.0481(16) 0.0384(15) 0.0456(17) -0.0074(12) -0.0072(13) 0.0130(13)
C19 0.0588(18) 0.0493(16) 0.0330(15) -0.0042(12) -0.0019(13) 0.0351(15)
C20 0.0617(19) 0.0500(17) 0.0402(16) 0.0150(13) 0.0176(14) 0.0393(16)
C21 0.0500(17) 0.0401(15) 0.064(2) 0.0035(14) 0.0133(16) 0.0277(14)
C22 0.088(3) 0.050(2) 0.087(3) -0.009(2) 0.028(2) 0.037(2)
C23 0.0332(13) 0.0539(17) 0.0291(13) 0.0036(11) 0.0018(10) 0.0267(12)
C24 0.0316(14) 0.067(2) 0.0459(17) -0.0026(15) -0.0016(12) 0.0222(14)
C25 0.0372(14) 0.0399(14) 0.0275(13) -0.0015(10) 0.0056(11) 0.0143(12)
C26 0.0425(16) 0.0585(19) 0.054(2) -0.0156(16) 0.0164(14) 0.0169(15)
C27 0.0325(13) 0.0363(13) 0.0468(16) 0.0052(12) 0.0063(11) 0.0210(11)
C28 0.0373(15) 0.063(2) 0.061(2) 0.0148(16) 0.0043(14) 0.0325(15)

loop_
_atom_type_symbol
_atom_type_description
_atom_type_scat_dispersion_real
_atom_type_scat_dispersion_imag
_atom_type_scat_source
C C 0.0181 0.0091 'International Tables Vol C Tables 4.2.6.8 and 6.1.1.4'
H H 0.0000 0.0000 'International Tables Vol C Tables 4.2.6.8 and 6.1.1.4'
Cl Cl 0.3639 0.7018 'International Tables Vol C Tables 4.2.6.8 and 6.1.1.4'
O O 0.0492 0.0322 'International Tables Vol C Tables 4.2.6.8 and 6.1.1.4'

loop_
_geom_angle_atom_site_label_1
_geom_angle_atom_site_label_2
_geom_angle_atom_site_label_3
_geom_angle
_geom_angle_site_symmetry_1
_geom_angle_site_symmetry_3
_geom_angle_publ_flag
C21 O1 C2 115.4(2) . . ?
C19 O3 C7 111.7(2) . . ?
C23 O5 C9 118.5(2) . . ?
C11 O7 C20 61.18(19) . . ?
C25 O8 C13 117.8(2) . . ?
C27 O10 C14 115.2(2) . . ?
C15 C1 C2 111.5(2) . . ?
C15 C1 C14 105.85(19) . . ?
C2 C1 C14 105.17(18) . . ?
C15 C1 C10 113.53(19) . . ?
C2 C1 C10 111.12(19) . . ?
C14 C1 C10 109.20(18) . . ?
O1 C2 C3 108.2(2) . . ?
O1 C2 C1 106.66(19) . . ?
C3 C2 C1 114.8(2) . . ?
C4 C3 C2 120.0(2) . . ?
C3 C4 C5 123.5(3) . . ?
C16 C5 C4 125.4(3) . . ?
C16 C5 C6 119.4(3) . . ?
C4 C5 C6 115.1(2) . . ?
C5 C6 C7 116.6(2) . . ?
C5 C6 Cl1 109.0(2) . . ?
C7 C6 Cl1 111.5(2) . . ?
O3 C7 C6 105.2(2) . . ?
O3 C7 C8 105.7(2) . . ?
C6 C7 C8 124.2(2) . . ?
O4 C8 C17 111.3(2) . . ?
O4 C8 C7 112.6(2) . . ?
C17 C8 C7 100.0(2) . . ?
O4 C8 C9 109.43(19) . . ?
C17 C8 C9 109.4(2) . . ?
C7 C8 C9 113.9(2) . . ?
O5 C9 C10 112.68(18) . . ?
O5 C9 C8 111.21(18) . . ?
C10 C9 C8 115.12(19) . . ?
C11 C10 C9 108.67(19) . . ?
C11 C10 C1 107.88(19) . . ?
C9 C10 C1 122.02(19) . . ?
O7 C11 C20 59.6(2) . . ?
O7 C11 C12 113.7(2) . . ?
C20 C11 C12 118.4(2) . . ?
O7 C11 C10 117.4(2) . . ?
C20 C11 C10 122.6(2) . . ?
C12 C11 C10 113.7(2) . . ?
C11 C12 C13 107.7(2) . . ?
O8 C13 C12 106.8(2) . . ?
O8 C13 C14 107.6(2) . . ?
C12 C13 C14 112.0(2) . . ?
O10 C14 C13 106.02(19) . . ?
O10 C14 C1 110.11(18) . . ?
C13 C14 C1 114.71(19) . . ?
C19 C17 C18 113.4(2) . . ?
C19 C17 C8 104.4(2) . . ?
C18 C17 C8 117.7(2) . . ?
O12 C19 O3 120.8(3) . . ?
O12 C19 C17 129.4(3) . . ?
O3 C19 C17 109.8(2) . . ?
O7 C20 C11 59.24(19) . . ?
O2 C21 O1 123.8(3) . . ?
O2 C21 C22 125.9(3) . . ?
O1 C21 C22 110.3(3) . . ?
O6 C23 O5 124.4(3) . . ?
O6 C23 C24 125.2(3) . . ?
O5 C23 C24 110.3(3) . . ?
O9 C25 O8 123.4(3) . . ?
O9 C25 C26 124.7(3) . . ?
O8 C25 C26 111.8(3) . . ?
O11 C27 O10 123.8(3) . . ?
O11 C27 C28 125.2(3) . . ?
O10 C27 C28 110.9(3) . . ?

loop_
_geom_bond_atom_site_label_1
_geom_bond_atom_site_label_2
_geom_bond_distance
_geom_bond_site_symmetry_2
_geom_bond_publ_flag
Cl1 C6 1.818(3) . ?
O1 C21 1.351(4) . ?
O1 C2 1.461(3) . ?
O2 C21 1.192(5) . ?
O3 C19 1.348(4) . ?
O3 C7 1.450(3) . ?
O4 C8 1.410(3) . ?
O5 C23 1.347(3) . ?
O5 C9 1.452(3) . ?
O6 C23 1.195(4) . ?
O7 C11 1.434(3) . ?
O7 C20 1.439(4) . ?
O8 C25 1.328(3) . ?
O8 C13 1.460(3) . ?
O9 C25 1.190(4) . ?
O10 C27 1.360(3) . ?
O10 C14 1.455(3) . ?
O11 C27 1.199(4) . ?
O12 C19 1.193(4) . ?
C1 C15 1.537(3) . ?
C1 C2 1.556(3) . ?
C1 C14 1.561(3) . ?
C1 C10 1.585(3) . ?
C2 C3 1.496(4) . ?
C3 C4 1.321(4) . ?
C4 C5 1.473(4) . ?
C5 C16 1.322(5) . ?
C5 C6 1.496(4) . ?
C6 C7 1.536(4) . ?
C7 C8 1.572(3) . ?
C8 C17 1.558(4) . ?
C8 C9 1.577(3) . ?
C9 C10 1.570(3) . ?
C10 C11 1.545(3) . ?
C11 C20 1.462(4) . ?
C11 C12 1.507(4) . ?
C12 C13 1.509(4) . ?
C13 C14 1.522(4) . ?
C17 C19 1.508(4) . ?
C17 C18 1.522(4) . ?
C21 C22 1.501(5) . ?
C23 C24 1.500(4) . ?
C25 C26 1.498(4) . ?
C27 C28 1.493(4) . ?
